data_2005236
loop_
_publ_author_name
'Freeman, F.'
'Scheuerman, R. A.'
'Ziller, J. W.'

_publ_section_title
;1-(4-Amino-6-methyl[1,3]oxazolo[5,4-<i>d</i>]pyrimidin-2-yl)-1-deoxy-<small>D</small>-ribose
 5-Benzoate Dihydrate
;
_journal_issue 8
_journal_name_full 'Acta Crystallographica Section C'
_journal_page_first 2006
_journal_page_last 2008
_journal_paper_doi 10.1107/S0108270196001242
_journal_volume 52
_journal_year 1996
_chemical_formula_iupac 'C18 H18 N4 O6 , 2H2 O'
_chemical_formula_moiety 'C18 H18 N4 O6 , 2H2 O'
_chemical_formula_sum 'C18 H22 N4 O8'
_chemical_formula_weight 422.4
_space_group_IT_number 4
_symmetry_cell_setting monoclinic
_symmetry_space_group_name_Hall 'P 2yb'
_symmetry_space_group_name_H-M 'P 1 21 1'
_atom_type_scat_source IntTabIV
_cell_angle_alpha 90
_cell_angle_beta 90.748(8)
_cell_angle_gamma 90
_cell_formula_units_Z 2
_cell_length_a 7.1551(7)
_cell_length_b 13.528(1)
_cell_length_c 9.9826(9)
_cell_measurement_reflns_used 38
_cell_measurement_temperature 183
_cell_measurement_theta_max 16
_cell_measurement_theta_min 13
_cell_volume 966.18(15)
_computing_data_collection 'Churchill, Lashewyck & Rotella (1977)'
_computing_data_reduction 'UCLA (Strouse, 1981)'
_computing_molecular_graphics SHELXTL-Plus
_computing_publication_material SHELXTL-Plus
_computing_structure_refinement 'SHELXTL-Plus (Sheldrick, 1988)'
_computing_structure_solution 'MITHRIL (Gilmore, 1984)'
_diffrn_measurement_device 'Siemens R3m/V'
_diffrn_measurement_method '\q/2\q scans'
_diffrn_radiation_type MoK\a
_diffrn_radiation_wavelength 0.71073
_diffrn_reflns_av_R_equivalents 0.036
_diffrn_reflns_limit_h_max 9
_diffrn_reflns_limit_h_min 0
_diffrn_reflns_limit_k_max 17
_diffrn_reflns_limit_k_min 0
_diffrn_reflns_limit_l_max 12
_diffrn_reflns_limit_l_min -12
_diffrn_reflns_number 2508
_diffrn_reflns_theta_max 27.5
_diffrn_standards_decay_% 0
_diffrn_standards_interval_count 97
_diffrn_standards_number 3
_exptl_absorpt_coefficient_mu 0.108
_exptl_absorpt_correction_type none
_exptl_crystal_colour colourless
_exptl_crystal_density_diffrn 1.452
_exptl_crystal_description cube
_exptl_crystal_size_max 0.43
_exptl_crystal_size_mid 0.43
_exptl_crystal_size_min 0.40
_refine_diff_density_max 0.47
_refine_diff_density_min -0.26
_refine_ls_extinction_method none
_refine_ls_goodness_of_fit_obs 1.95
_refine_ls_number_parameters 271
_refine_ls_number_reflns 2218
_refine_ls_R_factor_obs 0.048
_refine_ls_shift/esd_max 0.001
_refine_ls_structure_factor_coef F
_refine_ls_weighting_details 'w = 1/[\s^2^(F) + 0.0005F^2^]'
_refine_ls_weighting_scheme calc
_refine_ls_wR_factor_obs 0.062
_reflns_number_observed 2218
_reflns_number_total 2273
_reflns_observed_criterion F>2.0\s(F)
_cod_data_source_file cr1202.cif
_cod_data_source_block cr1202a
_cod_depositor_comments
;
 Marking attached hydrogen atoms.

 Antanas Vaitkus,
 2017-11-23

The following automatic conversions were performed:

'_refine_ls_weighting_scheme' value ' w = 1/[\s^2^(F) + 0.0005F^2^]'
was changed to 'calc'. New tag '_refine_ls_weighting_details' was
created. The value of the new tag was set to 'w = 1/[\s^2^(F) +
0.0005F^2^]'.

Automatic conversion script
Id: cif_fix_values 3143 2015-03-26 13:38:13Z robertas 
;
_cod_original_cell_volume 966.2(2)
_cod_original_sg_symbol_Hall 'P 2y1'
_cod_database_code 2005236

loop_
_symmetry_equiv_pos_as_xyz
x,y,z
-x,y+1/2,-z

loop_
_atom_site_label
_atom_site_fract_x
_atom_site_fract_y
_atom_site_fract_z
_atom_site_U_iso_or_equiv
_atom_site_attached_hydrogens
N(1) .0505(4) .75 .1836(3) .0198(7) 0
C(2) .0697(4) .6757(3) .2620(3) .0179(8) 0
O(3) .0720(3) .5834(3) .2008(2) .0223(7) 0
C(4) .0508(5) .6065(3) .0681(3) .0194(9) 0
N(5) .0436(4) .5372(3) -.0269(3) .0239(8) 0
C(6) .0272(5) .5792(3) -0.1486(3) .024(1) 0
N(7) .0165(4) .6764(3) -0.1766(3) .0202(7) 0
C(8) .0156(4) .7434(3) -.0759(3) .0165(8) 0
C(9) .0383(4) .7066(3) .0557(3) .0177(8) 0
C(10) .0213(8) .5094(4) -0.2645(4) .043(1) 0
N(11) -.0034(4) .8387(3) -0.1079(3) .0238(8) 0
O(1') -.0913(3) .6345(3) .4641(2) .0205(6) 0
C(2') .0836(4) .6719(3) .4121(3) .0183(8) 0
C(3') .1130(4) .7724(3) .4774(3) .0176(8) 0
C(4') -.0892(4) .8097(3) .4872(3) .0180(8) 0
C(5') -0.1983(4) .7152(3) .5194(3) .0186(8) 0
C(6') -0.3974(5) .7123(3) .4658(3) .0226(9) 0
C(7') -0.4431(5) .7695(3) .2393(3) .026(1) 0
C(8') -0.4569(5) .7341(4) .0985(4) .026(1) 0
C(9') -0.4461(6) .6340(4) .0663(4) .032(1) 0
C(10') -0.4667(6) .6051(4) -.0665(4) .041(1) 0
C(11') -0.4956(6) .6746(5) -0.1667(4) .040(1) 0
C(12') -0.5033(6) .7724(4) -0.1355(4) .041(1) 0
C(13') -0.4843(6) .8031(4) -.0041(4) .037(1) 0
O(3') .2020(3) .7646(3) .6039(2) .0210(6) 0
O(4') -0.1040(3) .8824(3) .5894(2) .0243(7) 0
O(5') -0.4008(3) .6957(3) .3229(2) .0263(7) 0
O(6') -0.4677(4) .8543(3) .2736(3) .0378(9) 0
O(7) -0.5938(4) .4846(3) .5058(3) .0352(8) 2
O(8) .2975(4) .9682(3) .6575(3) .0341(8) 2
H(10A) .0314 .4426 -0.2326 .08 0
H(10B) -0.0944 .5174 -0.313 .08 0
H(10C) .1238 .5235 -0.3226 .08 0
H(11A) -0.0013 .8826 -0.0401 .08 0
H(11B) -0.0263 .8566 -0.1933 .08 0
H(2'A) .1833 .6282 .4379 .08 0
H(3'B) .1845 .8144 .4199 .08 0
H(4'B) -0.1304 .8362 .4026 .08 0
H(5'A) -0.2008 .7072 .6149 .08 0
H(6'A) -0.465 .6603 .5092 .08 0
H(6'B) -0.4583 .7737 .4855 .08 0
H(9'A) -0.4245 .5864 .1364 .08 0
H(10D) -0.4593 .5361 -0.0885 .08 0
H(11C) -0.5123 .6536 -0.2579 .08 0
H(12A) -0.5203 .8201 -0.2059 .08 0
H(13A) -0.4896 .8722 .0176 .08 0
H(3') .1429 .7256 .655 .08 0
H(4') -0.2008 .9153 .5672 .08 0

loop_
_geom_angle_atom_site_label_1
_geom_angle_atom_site_label_2
_geom_angle_atom_site_label_3
_geom_angle
_geom_angle_publ_flag
C(2) N(1) C(9) 103.4(2) yes
N(1) C(2) C(2') 129.9(4) yes
C(2) O(3) C(4) 102.7(3) yes
O(3) C(4) C(9) 108.7(3) yes
C(4) N(5) C(6) 110.4(4) yes
N(5) C(6) C(10) 115.8(4) yes
C(6) N(7) C(8) 120.0(3) yes
N(7) C(8) N(11) 118.1(3) yes
N(1) C(9) C(4) 109.2(3) yes
C(4) C(9) C(8) 116.2(3) yes
C(2) C(2') O(1') 108.8(2) yes
O(1') C(2') C(3') 105.9(3) yes
C(2') C(3') O(3') 112.0(3) yes
C(3') C(4') C(5') 102.8(3) yes
C(5') C(4') O(4') 112.5(3) yes
O(1') C(5') C(6') 110.2(3) yes
C(5') C(6') O(5') 110.9(3) yes
C(8') C(7') O(6') 124.4(4) yes
C(7') C(8') C(9') 121.8(4) yes
C(9') C(8') C(13') 119.2(4) yes
C(9') C(10') C(11') 120.7(5) yes
C(11') C(12') C(13') 120.4(5) yes
C(6') O(5') C(7') 120.1(3) yes
N(1) C(2) O(3) 116.0(3) yes
O(3) C(2) C(2') 114.0(3) yes
O(3) C(4) N(5) 122.1(4) yes
N(5) C(4) C(9) 129.1(3) yes
N(5) C(6) N(7) 127.1(3) yes
N(7) C(6) C(10) 117.1(3) yes
N(7) C(8) C(9) 116.9(4) yes
C(9) C(8) N(11) 125.0(3) yes
N(1) C(9) C(8) 134.6(4) yes
C(2') O(1') C(5') 109.6(3) yes
C(2) C(2') C(3') 113.9(3) yes
C(2') C(3') C(4') 101.3(3) yes
C(4') C(3') O(3') 112.4(2) yes
C(3') C(4') O(4') 110.6(3) yes
O(1') C(5') C(4') 106.0(3) yes
C(4') C(5') C(6') 115.3(3) yes
C(8') C(7') O(5') 111.2(4) yes
O(5') C(7') O(6') 124.4(3) yes
C(7') C(8') C(13') 119.0(4) yes
C(8') C(9') C(10') 119.3(4) yes
C(10') C(11') C(12') 120.1(4) yes
C(8') C(13') C(12') 120.5(5) yes

loop_
_geom_bond_atom_site_label_1
_geom_bond_atom_site_label_2
_geom_bond_distance
_geom_bond_publ_flag
N(1) C(2) 1.280(4) yes
C(2) O(3) 1.389(5) yes
O(3) C(4) 1.367(4) yes
C(4) C(9) 1.363(6) yes
C(6) N(7) 1.347(6) yes
N(7) C(8) 1.354(5) yes
C(8) N(11) 1.334(6) yes
O(1') C(5') 1.448(5) yes
C(3') C(4') 1.536(5) yes
C(4') C(5') 1.534(6) yes
C(5') C(6') 1.516(4) yes
C(7') C(8') 1.487(5) yes
C(7') O(6') 1.210(6) yes
C(8') C(13') 1.397(6) yes
C(10') C(11') 1.387(7) yes
C(12') C(13') 1.381(6) yes
N(1) C(9) 1.407(4) yes
C(2) C(2') 1.501(4) yes
C(4) N(5) 1.334(5) yes
N(5) C(6) 1.344(5) yes
C(6) C(10) 1.493(6) yes
C(8) C(9) 1.412(4) yes
O(1') C(2') 1.452(4) yes
C(2') C(3') 1.521(6) yes
C(3') O(3') 1.411(4) yes
C(4') O(4') 1.422(5) yes
C(6') O(5') 1.445(4) yes
C(7') O(5') 1.335(5) yes
C(8') C(9') 1.394(7) yes
C(9') C(10') 1.389(6) yes
C(11') C(12') 1.361(9) yes
